data_4037373
loop_
_publ_author_name
'Kise, Naoki'
'Hamada, Yusuke'
'Sakurai, Toshihiko'

_publ_section_title
;
 Electroreductive Intermolecular Coupling of Coumarins with Benzophenones:
 Synthesis of 4-(2-Hydroxyphenyl)-5,5-diaryl-\g-butyrolactones,
 2-(2,2-Diaryl-2,3-dihydrobenzofuran-3-yl)acetic Acids, and
 4-(Diarylmethyl)coumarins.
;
_journal_issue 22
_journal_name_full 'The Journal of organic chemistry'
_journal_page_first 11043
_journal_page_last 11056
_journal_paper_doi 10.1021/acs.joc.6b02056
_journal_volume 81
_journal_year 2016
_chemical_formula_moiety 'C12 H9 O'
_chemical_formula_sum 'C24 H18 O2'
_chemical_formula_weight 338.38
_chemical_melting_point 486.0(10)
_chemical_name_systematic
; 
4-(10,11-dihydro-5H-dibenzo[a,d][7]annulen-5-yl)-2H-chromen-2-one
;
_space_group_IT_number 14
_space_group_name_Hall '-P 2yn'
_space_group_name_H-M_alt 'P 1 21/n 1'
_symmetry_cell_setting monoclinic
_symmetry_space_group_name_Hall '-P 2yn'
_symmetry_space_group_name_H-M 'P 1 21/n 1'
_atom_sites_solution_hydrogens geom
_atom_sites_solution_primary direct
_atom_sites_solution_secondary difmap
_audit_creation_method SHELXL-97
_cell_angle_alpha 90.00
_cell_angle_beta 101.05(2)
_cell_angle_gamma 90.00
_cell_formula_units_Z 4
_cell_length_a 11.006(7)
_cell_length_b 9.632(5)
_cell_length_c 16.438(9)
_cell_measurement_reflns_used 6563
_cell_measurement_temperature 298(2)
_cell_measurement_theta_max 27.1
_cell_measurement_theta_min 3.5
_cell_volume 1710.3(17)
_computing_cell_refinement PROCESS-AUTO
_computing_data_collection PROCESS-AUTO
_computing_data_reduction PROCESS-AUTO
_computing_publication_material yadokari-XG
_computing_structure_refinement 'SHELXL-97 (Sheldrick, 1997)'
_computing_structure_solution 'SHELXS-97 (Sheldrick, 1990)'
_diffrn_ambient_temperature 298(2)
_diffrn_detector_area_resol_mean 10.00
_diffrn_measured_fraction_theta_full 0.994
_diffrn_measured_fraction_theta_max 0.994
_diffrn_measurement_device_type 'Rigaku RAXIS-RAPID'
_diffrn_measurement_method \w
_diffrn_radiation_monochromator graphite
_diffrn_radiation_source 'fine-focus sealed tube'
_diffrn_radiation_type MoK\a
_diffrn_radiation_wavelength 0.71075
_diffrn_reflns_av_R_equivalents 0.0569
_diffrn_reflns_av_sigmaI/netI 0.0541
_diffrn_reflns_limit_h_max 14
_diffrn_reflns_limit_h_min -13
_diffrn_reflns_limit_k_max 12
_diffrn_reflns_limit_k_min -12
_diffrn_reflns_limit_l_max 21
_diffrn_reflns_limit_l_min -21
_diffrn_reflns_number 15327
_diffrn_reflns_theta_full 27.33
_diffrn_reflns_theta_max 27.33
_diffrn_reflns_theta_min 3.29
_exptl_absorpt_coefficient_mu 0.082
_exptl_absorpt_correction_T_max 0.9877
_exptl_absorpt_correction_T_min 0.9757
_exptl_absorpt_correction_type multi-scan
_exptl_absorpt_process_details
;
    Higashi, T. (1995). Program for Absorption Correction.
    Rigaku Corporation, Tokyo, Japan.
;
_exptl_crystal_colour colorless
_exptl_crystal_density_diffrn 1.314
_exptl_crystal_density_method 'not measured'
_exptl_crystal_description block
_exptl_crystal_F_000 712
_exptl_crystal_size_max 0.30
_exptl_crystal_size_mid 0.20
_exptl_crystal_size_min 0.15
_refine_diff_density_max 0.112
_refine_diff_density_min -0.169
_refine_diff_density_rms 0.029
_refine_ls_extinction_method none
_refine_ls_goodness_of_fit_ref 0.993
_refine_ls_hydrogen_treatment refall
_refine_ls_matrix_type full
_refine_ls_number_parameters 235
_refine_ls_number_reflns 3842
_refine_ls_number_restraints 0
_refine_ls_restrained_S_all 0.993
_refine_ls_R_factor_all 0.1203
_refine_ls_R_factor_gt 0.0534
_refine_ls_shift/su_max 0.000
_refine_ls_shift/su_mean 0.000
_refine_ls_structure_factor_coef Fsqd
_refine_ls_weighting_details 'calc w=1/[\s^2^(Fo^2^)+(0.0510P)^2^+0.0000P] where P=(Fo^2^+2Fc^2^)/3'
_refine_ls_weighting_scheme calc
_refine_ls_wR_factor_gt 0.0962
_refine_ls_wR_factor_ref 0.1122
_reflns_number_gt 2146
_reflns_number_total 3842
_reflns_threshold_expression >2sigma(I)
_cod_data_source_file jo-2016-02056y-File020.cif
_cod_data_source_block 11c
_cod_depositor_comments
;
The following automatic conversions were performed:

data item '_chemical_melting_point' value '485-487' was changed to
'486.0(10)' -- the average value was taken and precision was
estimated.

Automatic conversion script
Id: cif_fix_values 6909 2019-04-08 15:41:33Z antanas 
;
_cod_original_cell_volume 1710.2(16)
_cod_original_sg_symbol_H-M 'P 21/n'
_cod_database_code 4037373

loop_
_symmetry_equiv_pos_as_xyz
'x, y, z'
'-x+1/2, y+1/2, -z+1/2'
'-x, -y, -z'
'x-1/2, -y-1/2, z-1/2'

loop_
_atom_site_label
_atom_site_type_symbol
_atom_site_fract_x
_atom_site_fract_y
_atom_site_fract_z
_atom_site_U_iso_or_equiv
_atom_site_adp_type
_atom_site_occupancy
_atom_site_symmetry_multiplicity
_atom_site_calc_flag
_atom_site_refinement_flags
O1 O 0.45066(11) -0.23007(12) 0.57936(8) 0.0546(3) Uani 1 1 d .
C1 C 0.38317(16) -0.12920(18) 0.53204(12) 0.0489(4) Uani 1 1 d .
O2 O 0.32645(12) -0.16392(13) 0.46489(8) 0.0654(4) Uani 1 1 d .
C2 C 0.38547(15) 0.00799(17) 0.56716(11) 0.0481(4) Uani 1 1 d .
H1 H 0.3382 0.0768 0.5363 0.058 Uiso 1 1 calc R
C3 C 0.45212(14) 0.04266(16) 0.64218(10) 0.0416(4) Uani 1 1 d .
C4 C 0.45669(15) 0.19549(15) 0.66983(10) 0.0433(4) Uani 1 1 d .
H2 H 0.5352 0.2314 0.6586 0.052 Uiso 1 1 calc R
C5 C 0.45722(16) 0.23190(16) 0.76024(11) 0.0460(4) Uani 1 1 d .
C6 C 0.54944(18) 0.31770(18) 0.80260(12) 0.0591(5) Uani 1 1 d .
H3 H 0.6147 0.3436 0.7773 0.071 Uiso 1 1 calc R
C7 C 0.5465(2) 0.3656(2) 0.88155(13) 0.0753(6) Uani 1 1 d .
H4 H 0.6089 0.4231 0.9092 0.090 Uiso 1 1 calc R
C8 C 0.4502(3) 0.3268(2) 0.91830(14) 0.0838(7) Uani 1 1 d .
H5 H 0.4468 0.3586 0.9712 0.101 Uiso 1 1 calc R
C9 C 0.3580(2) 0.2408(2) 0.87738(14) 0.0729(6) Uani 1 1 d .
H6 H 0.2937 0.2148 0.9035 0.087 Uiso 1 1 calc R
C10 C 0.35953(18) 0.19220(17) 0.79785(12) 0.0546(5) Uani 1 1 d .
C11 C 0.25548(17) 0.1065(2) 0.75012(12) 0.0621(5) Uani 1 1 d .
H7 H 0.2047 0.0721 0.7879 0.075 Uiso 1 1 calc R
H8 H 0.2899 0.0269 0.7263 0.075 Uiso 1 1 calc R
C12 C 0.17451(17) 0.1884(2) 0.68122(13) 0.0672(6) Uani 1 1 d .
H9 H 0.1197 0.1225 0.6478 0.081 Uiso 1 1 calc R
H10 H 0.1227 0.2490 0.7072 0.081 Uiso 1 1 calc R
C13 C 0.23152(16) 0.27661(17) 0.62229(11) 0.0479(4) Uani 1 1 d .
C14 C 0.14902(17) 0.35973(19) 0.56853(12) 0.0601(5) Uani 1 1 d .
H11 H 0.0658 0.3582 0.5724 0.072 Uiso 1 1 calc R
C15 C 0.1852(2) 0.4438(2) 0.51016(13) 0.0707(6) Uani 1 1 d .
H12 H 0.1271 0.4965 0.4746 0.085 Uiso 1 1 calc R
C16 C 0.3081(2) 0.4492(2) 0.50483(13) 0.0693(6) Uani 1 1 d .
H13 H 0.3344 0.5064 0.4661 0.083 Uiso 1 1 calc R
C17 C 0.39153(17) 0.36914(18) 0.55742(11) 0.0542(5) Uani 1 1 d .
H14 H 0.4747 0.3736 0.5537 0.065 Uiso 1 1 calc R
C18 C 0.35654(15) 0.28191(15) 0.61575(10) 0.0422(4) Uani 1 1 d .
C19 C 0.52588(14) -0.06646(16) 0.69011(10) 0.0405(4) Uani 1 1 d .
C20 C 0.60112(15) -0.05027(17) 0.76808(11) 0.0499(5) Uani 1 1 d .
H15 H 0.6093 0.0373 0.7924 0.060 Uiso 1 1 calc R
C21 C 0.66380(16) -0.16120(18) 0.81013(12) 0.0551(5) Uani 1 1 d .
H16 H 0.7127 -0.1479 0.8623 0.066 Uiso 1 1 calc R
C22 C 0.65393(17) -0.29217(17) 0.77460(12) 0.0569(5) Uani 1 1 d .
H17 H 0.6957 -0.3668 0.8031 0.068 Uiso 1 1 calc R
C23 C 0.58277(17) -0.31175(18) 0.69774(12) 0.0554(5) Uani 1 1 d .
H18 H 0.5765 -0.3993 0.6734 0.067 Uiso 1 1 calc R
C24 C 0.52015(15) -0.20002(17) 0.65636(11) 0.0462(4) Uani 1 1 d .

loop_
_atom_site_aniso_label
_atom_site_aniso_U_11
_atom_site_aniso_U_22
_atom_site_aniso_U_33
_atom_site_aniso_U_23
_atom_site_aniso_U_13
_atom_site_aniso_U_12
O1 0.0666(8) 0.0430(7) 0.0513(8) -0.0101(6) 0.0041(7) 0.0001(6)
C1 0.0506(10) 0.0523(11) 0.0431(12) -0.0046(9) 0.0069(9) -0.0063(9)
O2 0.0770(9) 0.0641(8) 0.0494(9) -0.0127(7) -0.0023(7) -0.0080(7)
C2 0.0505(10) 0.0441(10) 0.0473(11) -0.0007(8) 0.0037(9) 0.0032(9)
C3 0.0402(9) 0.0418(9) 0.0436(10) -0.0023(8) 0.0100(8) 0.0010(8)
C4 0.0450(9) 0.0379(9) 0.0472(11) -0.0030(8) 0.0095(8) -0.0003(8)
C5 0.0566(11) 0.0345(9) 0.0459(11) 0.0005(8) 0.0074(9) 0.0100(8)
C6 0.0705(13) 0.0450(10) 0.0577(13) -0.0068(9) 0.0019(10) 0.0094(10)
C7 0.0988(17) 0.0579(12) 0.0616(16) -0.0147(11) -0.0040(14) 0.0151(12)
C8 0.127(2) 0.0720(15) 0.0489(14) -0.0067(12) 0.0078(15) 0.0319(16)
C9 0.1006(17) 0.0656(13) 0.0589(14) 0.0078(12) 0.0317(13) 0.0290(13)
C10 0.0707(12) 0.0440(10) 0.0514(12) 0.0084(9) 0.0178(10) 0.0177(10)
C11 0.0658(12) 0.0517(11) 0.0766(15) 0.0116(10) 0.0330(12) 0.0019(10)
C12 0.0565(12) 0.0680(12) 0.0791(16) 0.0073(12) 0.0180(11) -0.0090(10)
C13 0.0515(11) 0.0407(9) 0.0505(11) -0.0026(8) 0.0075(9) 0.0024(8)
C14 0.0515(11) 0.0590(12) 0.0672(14) -0.0056(11) 0.0053(10) 0.0097(10)
C15 0.0741(15) 0.0612(13) 0.0716(15) 0.0137(11) 0.0007(12) 0.0179(11)
C16 0.0775(15) 0.0637(13) 0.0673(14) 0.0186(11) 0.0151(12) 0.0061(12)
C17 0.0564(11) 0.0490(10) 0.0574(13) 0.0064(9) 0.0115(10) 0.0023(10)
C18 0.0488(10) 0.0347(9) 0.0429(10) -0.0036(7) 0.0080(8) 0.0007(8)
C19 0.0412(9) 0.0373(9) 0.0438(11) -0.0029(8) 0.0098(8) 0.0005(7)
C20 0.0530(11) 0.0424(10) 0.0515(12) -0.0086(8) 0.0028(9) 0.0033(8)
C21 0.0529(11) 0.0531(11) 0.0547(12) -0.0020(9) -0.0009(9) 0.0093(9)
C22 0.0605(12) 0.0450(11) 0.0638(14) 0.0040(9) 0.0083(10) 0.0129(9)
C23 0.0668(12) 0.0390(9) 0.0600(13) -0.0069(9) 0.0110(11) 0.0065(9)
C24 0.0497(10) 0.0443(10) 0.0447(11) -0.0065(8) 0.0090(9) 0.0000(8)

loop_
_atom_type_symbol
_atom_type_description
_atom_type_scat_dispersion_real
_atom_type_scat_dispersion_imag
_atom_type_scat_source
C C 0.0033 0.0016 'International Tables Vol C Tables 4.2.6.8 and 6.1.1.4'
H H 0.0000 0.0000 'International Tables Vol C Tables 4.2.6.8 and 6.1.1.4'
O O 0.0106 0.0060 'International Tables Vol C Tables 4.2.6.8 and 6.1.1.4'

loop_
_geom_angle_atom_site_label_1
_geom_angle_atom_site_label_2
_geom_angle_atom_site_label_3
_geom_angle
C1 O1 C24 121.15(13)
O2 C1 O1 116.86(16)
O2 C1 C2 125.96(18)
O1 C1 C2 117.18(16)
C3 C2 C1 123.89(16)
C3 C2 H1 118.1
C1 C2 H1 118.1
C2 C3 C19 117.55(15)
C2 C3 C4 119.19(15)
C19 C3 C4 123.02(15)
C18 C4 C5 108.06(13)
C18 C4 C3 111.78(14)
C5 C4 C3 120.10(14)
C18 C4 H2 105.2
C5 C4 H2 105.2
C3 C4 H2 105.2
C6 C5 C10 119.56(18)
C6 C5 C4 119.42(16)
C10 C5 C4 120.67(16)
C7 C6 C5 121.5(2)
C7 C6 H3 119.2
C5 C6 H3 119.2
C8 C7 C6 118.8(2)
C8 C7 H4 120.6
C6 C7 H4 120.6
C7 C8 C9 120.5(2)
C7 C8 H5 119.7
C9 C8 H5 119.7
C8 C9 C10 121.3(2)
C8 C9 H6 119.4
C10 C9 H6 119.4
C9 C10 C5 118.3(2)
C9 C10 C11 121.96(19)
C5 C10 C11 119.62(17)
C10 C11 C12 112.51(16)
C10 C11 H7 109.1
C12 C11 H7 109.1
C10 C11 H8 109.1
C12 C11 H8 109.1
H7 C11 H8 107.8
C13 C12 C11 120.84(16)
C13 C12 H9 107.1
C11 C12 H9 107.1
C13 C12 H10 107.1
C11 C12 H10 107.1
H9 C12 H10 106.8
C14 C13 C18 117.44(16)
C14 C13 C12 115.43(16)
C18 C13 C12 127.12(16)
C15 C14 C13 122.83(18)
C15 C14 H11 118.6
C13 C14 H11 118.6
C14 C15 C16 119.23(19)
C14 C15 H12 120.4
C16 C15 H12 120.4
C17 C16 C15 119.15(19)
C17 C16 H13 120.4
C15 C16 H13 120.4
C16 C17 C18 122.45(18)
C16 C17 H14 118.8
C18 C17 H14 118.8
C17 C18 C13 118.87(16)
C17 C18 C4 118.01(15)
C13 C18 C4 123.12(15)
C20 C19 C24 116.19(15)
C20 C19 C3 125.81(15)
C24 C19 C3 117.99(16)
C21 C20 C19 121.61(16)
C21 C20 H15 119.2
C19 C20 H15 119.2
C20 C21 C22 120.10(18)
C20 C21 H16 120.0
C22 C21 H16 120.0
C23 C22 C21 120.02(17)
C23 C22 H17 120.0
C21 C22 H17 120.0
C22 C23 C24 119.36(16)
C22 C23 H18 120.3
C24 C23 H18 120.3
O1 C24 C23 115.11(15)
O1 C24 C19 122.19(15)
C23 C24 C19 122.70(17)

loop_
_geom_bond_atom_site_label_1
_geom_bond_atom_site_label_2
_geom_bond_distance
O1 C1 1.371(2)
O1 C24 1.378(2)
C1 O2 1.207(2)
C1 C2 1.440(2)
C2 C3 1.350(2)
C2 H1 0.9300
C3 C19 1.463(2)
C3 C4 1.539(2)
C4 C18 1.524(2)
C4 C5 1.526(2)
C4 H2 0.9800
C5 C6 1.388(3)
C5 C10 1.393(2)
C6 C7 1.384(3)
C6 H3 0.9300
C7 C8 1.369(3)
C7 H4 0.9300
C8 C9 1.381(3)
C8 H5 0.9300
C9 C10 1.392(3)
C9 H6 0.9300
C10 C11 1.505(3)
C11 C12 1.520(3)
C11 H7 0.9700
C11 H8 0.9700
C12 C13 1.512(2)
C12 H9 0.9700
C12 H10 0.9700
C13 C14 1.392(2)
C13 C18 1.401(2)
C14 C15 1.371(3)
C14 H11 0.9300
C15 C16 1.374(3)
C15 H12 0.9300
C16 C17 1.371(3)
C16 H13 0.9300
C17 C18 1.384(2)
C17 H14 0.9300
C19 C20 1.395(2)
C19 C24 1.398(2)
C20 C21 1.383(2)
C20 H15 0.9300
C21 C22 1.385(2)
C21 H16 0.9300
C22 C23 1.366(3)
C22 H17 0.9300
C23 C24 1.384(2)
C23 H18 0.9300

loop_
_geom_torsion_atom_site_label_1
_geom_torsion_atom_site_label_2
_geom_torsion_atom_site_label_3
_geom_torsion_atom_site_label_4
_geom_torsion
C24 O1 C1 O2 178.91(14)
C24 O1 C1 C2 -1.6(2)
O2 C1 C2 C3 -178.84(17)
O1 C1 C2 C3 1.7(2)
C1 C2 C3 C19 -0.1(2)
C1 C2 C3 C4 174.47(15)
C2 C3 C4 C18 14.7(2)
C19 C3 C4 C18 -171.09(14)
C2 C3 C4 C5 142.81(16)
C19 C3 C4 C5 -43.0(2)
C18 C4 C5 C6 -103.46(18)
C3 C4 C5 C6 126.74(17)
C18 C4 C5 C10 69.77(18)
C3 C4 C5 C10 -60.0(2)
C10 C5 C6 C7 -0.3(3)
C4 C5 C6 C7 173.01(16)
C5 C6 C7 C8 0.1(3)
C6 C7 C8 C9 0.3(3)
C7 C8 C9 C10 -0.6(3)
C8 C9 C10 C5 0.4(3)
C8 C9 C10 C11 -175.72(18)
C6 C5 C10 C9 0.1(2)
C4 C5 C10 C9 -173.15(15)
C6 C5 C10 C11 176.24(16)
C4 C5 C10 C11 3.0(2)
C9 C10 C11 C12 105.7(2)
C5 C10 C11 C12 -70.3(2)
C10 C11 C12 C13 47.3(2)
C11 C12 C13 C14 -172.41(17)
C11 C12 C13 C18 8.4(3)
C18 C13 C14 C15 0.6(3)
C12 C13 C14 C15 -178.67(18)
C13 C14 C15 C16 -1.3(3)
C14 C15 C16 C17 0.8(3)
C15 C16 C17 C18 0.4(3)
C16 C17 C18 C13 -1.0(3)
C16 C17 C18 C4 178.81(17)
C14 C13 C18 C17 0.5(2)
C12 C13 C18 C17 179.69(17)
C14 C13 C18 C4 -179.30(15)
C12 C13 C18 C4 -0.1(3)
C5 C4 C18 C17 121.62(16)
C3 C4 C18 C17 -104.09(17)
C5 C4 C18 C13 -58.6(2)
C3 C4 C18 C13 75.71(19)
C2 C3 C19 C20 179.39(15)
C4 C3 C19 C20 5.1(2)
C2 C3 C19 C24 -1.7(2)
C4 C3 C19 C24 -176.00(14)
C24 C19 C20 C21 -1.5(2)
C3 C19 C20 C21 177.42(16)
C19 C20 C21 C22 0.7(3)
C20 C21 C22 C23 0.4(3)
C21 C22 C23 C24 -0.6(3)
C1 O1 C24 C23 179.43(15)
C1 O1 C24 C19 -0.1(2)
C22 C23 C24 O1 -179.87(15)
C22 C23 C24 C19 -0.3(3)
C20 C19 C24 O1 -179.13(14)
C3 C19 C24 O1 1.8(2)
C20 C19 C24 C23 1.3(2)
C3 C19 C24 C23 -177.69(15)
